data_1528154
loop_
_publ_author_name
'Tullberg, A.'
'Vannerberg, N.G.'

_publ_section_title
;
 The crystal structures of Na4 Fe (C N)6 (H2 O)10 and Na4 Mn (C N)6 (H2
 O)10
;
_journal_name_full 'Acta Chemica Scandinavica (1-27,1973-42,1988)'
_journal_page_first 343
_journal_page_last 344
_journal_volume 25
_journal_year 1971
_chemical_formula_sum 'C6 H20 Fe N6 Na4 O10'
_chemical_name_systematic 'Na4 Fe (C N)6 (H2 O)10'
_space_group_IT_number 14
_symmetry_space_group_name_Hall '-P 2yn'
_symmetry_space_group_name_H-M 'P 1 21/n 1'
_cell_angle_alpha 90
_cell_angle_beta 97.5
_cell_angle_gamma 90
_cell_formula_units_Z 2
_cell_length_a 9.8
_cell_length_b 11.4
_cell_length_c 9
_cell_volume 996.878
_citation_journal_id_ASTM ACSAA4
_cod_data_source_file Tullberg_ACSAA4_1971_1189.cif
_cod_data_source_block C6H20Fe1N6Na4O10
_cod_original_sg_symbol_Hall '-P 2ybc (x-z,y,z)'
_cod_original_formula_sum 'C6 H20 Fe1 N6 Na4 O10'
_cod_database_code 1528154

loop_
_symmetry_equiv_pos_as_xyz
x,y,z
-x+1/2,y+1/2,-z+1/2
-x,-y,-z
x-1/2,-y-1/2,z-1/2

loop_
_atom_site_label
_atom_site_type_symbol
_atom_site_fract_x
_atom_site_fract_y
_atom_site_fract_z
_atom_site_occupancy
_atom_site_U_iso_or_equiv
_atom_site_attached_hydrogens
Fe1 Fe+2 0 0 0 1 0.0 0
O5 O-2 0.391 0.281 0.105 1 0.0 2
C1 C+2 0.295 0.514 0.421 1 0.0 0
N2 N-3 0.489 0.23 0.462 1 0.0 0
C3 C+2 0.552 0.519 0.297 1 0.0 0
N3 N-3 0.429 0.471 0.824 1 0.0 0
O1 O-2 0.306 0.038 0.446 1 0.0 2
Na2 Na+1 0.712 0.127 0.398 1 0.0 0
O3 O-2 0.266 0.224 0.709 1 0.0 2
O4 O-2 0.118 0.272 0.31 1 0.0 2
O2 O-2 0.099 0.488 0.696 1 0.0 2
C2 C+2 0.489 0.335 0.475 1 0.0 0
N1 N-3 0.183 0.526 0.376 1 0.0 0
Na1 Na+1 0.091 0.139 0.508 1 0.0 0
